data_2213871
loop_
_publ_author_name
'Feng-Xian Gao'
'Wen Gu'
'Yong-Sheng Yang'
'Jing Qian'
'Shi-Ping Yan'

_publ_section_title
;
 Bis(tetra-<i>n</i>-butylammonium) tetrabromidozincate(II)
;
_journal_coeditor_code LH2361
_journal_issue 6
_journal_name_full 'Acta Crystallographica Section E'
_journal_page_first m1621
_journal_page_last m1621
_journal_paper_doi 10.1107/S160053680702140X
_journal_volume 63
_journal_year 2007
_chemical_formula_iupac '[(C4 H9)4 N]2 [Zn Br4]'
_chemical_formula_moiety '2C16 H36 N 2+ , Br4 Zn 2-'
_chemical_formula_sum 'C32 H72 Br4 N2 Zn'
_chemical_formula_weight 869.93
_chemical_name_systematic
;
Bis(tetra-n-butylammonium) tetrabromozincate(II)
;
_space_group_IT_number 14
_symmetry_cell_setting monoclinic
_symmetry_space_group_name_Hall '-P 2yn'
_symmetry_space_group_name_H-M 'P 1 21/n 1'
_atom_sites_solution_hydrogens geom
_atom_sites_solution_primary direct
_atom_sites_solution_secondary difmap
_cell_angle_alpha 90.00
_cell_angle_beta 116.133(2)
_cell_angle_gamma 90.00
_cell_formula_units_Z 4
_cell_length_a 16.530(2)
_cell_length_b 15.4906(18)
_cell_length_c 18.657(2)
_cell_measurement_reflns_used 3229
_cell_measurement_temperature 294(2)
_cell_measurement_theta_max 26.43
_cell_measurement_theta_min 1.38
_cell_volume 4288.9(9)
_computing_cell_refinement 'SAINT (Bruker, 1998)'
_computing_data_collection 'SMART (Bruker, 1998)'
_computing_data_reduction SAINT
_computing_molecular_graphics 'SHELXTL (Bruker, 1998)'
_computing_publication_material SHELXTL
_computing_structure_refinement 'SHELXL97 (Sheldrick, 1997)'
_computing_structure_solution 'SHELXS97 (Sheldrick, 1997)'
_diffrn_ambient_temperature 294(2)
_diffrn_measured_fraction_theta_full 0.992
_diffrn_measured_fraction_theta_max 0.992
_diffrn_measurement_device_type 'Bruker APEXII'
_diffrn_measurement_method '\f and \w'
_diffrn_radiation_monochromator graphite
_diffrn_radiation_source 'fine-focus sealed tube'
_diffrn_radiation_type MoK\a
_diffrn_radiation_wavelength 0.71073
_diffrn_reflns_av_R_equivalents 0.0790
_diffrn_reflns_av_sigmaI/netI 0.1181
_diffrn_reflns_limit_h_max 20
_diffrn_reflns_limit_h_min -20
_diffrn_reflns_limit_k_max 19
_diffrn_reflns_limit_k_min -14
_diffrn_reflns_limit_l_max 23
_diffrn_reflns_limit_l_min -19
_diffrn_reflns_number 24548
_diffrn_reflns_theta_full 26.43
_diffrn_reflns_theta_max 26.43
_diffrn_reflns_theta_min 1.38
_diffrn_standards_decay_% 0
_diffrn_standards_interval_count 0
_diffrn_standards_interval_time 0
_diffrn_standards_number 0
_exptl_absorpt_coefficient_mu 4.319
_exptl_absorpt_correction_T_max 0.500
_exptl_absorpt_correction_T_min 0.399
_exptl_absorpt_correction_type multi-scan
_exptl_absorpt_process_details '(SADABS; Sheldrick, 1996)'
_exptl_crystal_colour colourless
_exptl_crystal_density_diffrn 1.347
_exptl_crystal_density_method 'not measured'
_exptl_crystal_description block
_exptl_crystal_F_000 1792
_exptl_crystal_size_max 0.22
_exptl_crystal_size_mid 0.20
_exptl_crystal_size_min 0.16
_refine_diff_density_max 0.497
_refine_diff_density_min -0.652
_refine_ls_extinction_method none
_refine_ls_goodness_of_fit_ref 0.955
_refine_ls_hydrogen_treatment constr
_refine_ls_matrix_type full
_refine_ls_number_parameters 371
_refine_ls_number_reflns 8766
_refine_ls_number_restraints 106
_refine_ls_restrained_S_all 0.953
_refine_ls_R_factor_all 0.1806
_refine_ls_R_factor_gt 0.0496
_refine_ls_shift/su_max 0.001
_refine_ls_shift/su_mean 0.000
_refine_ls_structure_factor_coef Fsqd
_refine_ls_weighting_details 'calc w = 1/[\s^2^(Fo^2^)+(0.0697P)^2^] where P=(Fo^2^+2Fc^2^)/3'
_refine_ls_weighting_scheme calc
_refine_ls_wR_factor_gt 0.1142
_refine_ls_wR_factor_ref 0.1613
_reflns_number_gt 3455
_reflns_number_total 8766
_reflns_threshold_expression >2sigma(I)
_cod_data_source_file lh2361.cif
_cod_data_source_block I
_cod_original_cell_volume 4289.0(9)
_cod_original_sg_symbol_H-M 'P 21/n'
_cod_original_formula_sum 'C32 H72 Br4 N2 Zn '
_cod_database_code 2213871
_cod_database_fobs_code 2213871

loop_
_symmetry_equiv_pos_as_xyz
'x, y, z'
'-x+1/2, y+1/2, -z+1/2'
'-x, -y, -z'
'x-1/2, -y-1/2, z-1/2'

loop_
_atom_site_type_symbol
_atom_site_label
_atom_site_fract_x
_atom_site_fract_y
_atom_site_fract_z
_atom_site_U_iso_or_equiv
_atom_site_adp_type
_atom_site_calc_flag
_atom_site_refinement_flags
_atom_site_occupancy
_atom_site_disorder_assembly
_atom_site_disorder_group
Zn Zn1 0.49076(5) 0.13616(5) 0.72626(5) 0.0547(2) Uani d . 1 . .
Br Br1 0.57269(6) 0.25277(5) 0.70430(5) 0.0833(3) Uani d . 1 . .
Br Br2 0.57414(5) 0.07205(6) 0.85543(5) 0.0858(3) Uani d . 1 . .
Br Br3 0.35194(6) 0.19646(5) 0.71636(6) 0.0862(3) Uani d . 1 . .
Br Br4 0.45436(5) 0.02280(5) 0.62795(5) 0.0744(3) Uani d . 1 . .
N N1 0.3318(3) 0.2229(3) 0.4325(3) 0.0540(14) Uani d . 1 . .
N N2 0.2736(4) 0.9413(3) 0.7667(4) 0.0663(17) Uani d . 1 B .
C C1 0.6498(6) 0.2236(6) 0.4602(6) 0.128(4) Uani d . 1 . .
H H1A 0.7102 0.2102 0.4985 0.192 Uiso calc R 1 . .
H H1B 0.6460 0.2837 0.4463 0.192 Uiso calc R 1 . .
H H1C 0.6341 0.1891 0.4132 0.192 Uiso calc R 1 . .
C C2 0.5864(5) 0.2049(6) 0.4955(5) 0.093(3) Uani d . 1 . .
H H2A 0.5910 0.1442 0.5094 0.111 Uiso calc R 1 . .
H H2B 0.6049 0.2379 0.5444 0.111 Uiso calc R 1 . .
C C3 0.4911(5) 0.2254(5) 0.4419(5) 0.080(2) Uani d . 1 . .
H H3A 0.4704 0.1892 0.3946 0.096 Uiso calc R 1 . .
H H3B 0.4863 0.2851 0.4250 0.096 Uiso calc R 1 . .
C C4 0.4325(4) 0.2106(4) 0.4837(4) 0.0573(18) Uani d . 1 . .
H H4A 0.4518 0.2498 0.5288 0.069 Uiso calc R 1 . .
H H4B 0.4426 0.1523 0.5047 0.069 Uiso calc R 1 . .
C C5 0.3112(5) 0.3131(5) 0.3960(4) 0.067(2) Uani d . 1 . .
H H5A 0.3422 0.3201 0.3627 0.081 Uiso calc R 1 . .
H H5B 0.2471 0.3166 0.3614 0.081 Uiso calc R 1 . .
C C6 0.3363(5) 0.3872(5) 0.4531(5) 0.094(3) Uani d . 1 . .
H H6A 0.3981 0.3808 0.4933 0.113 Uiso calc R 1 . .
H H6B 0.2975 0.3885 0.4797 0.113 Uiso calc R 1 . .
C C7 0.3262(7) 0.4708(6) 0.4068(6) 0.118(3) Uani d . 1 . .
H H7A 0.3636 0.4671 0.3789 0.142 Uiso calc R 1 . .
H H7B 0.2641 0.4757 0.3669 0.142 Uiso calc R 1 . .
C C8 0.3496(10) 0.5466(8) 0.4538(8) 0.210(7) Uani d . 1 . .
H H8A 0.3421 0.5958 0.4202 0.316 Uiso calc R 1 . .
H H8B 0.4113 0.5430 0.4931 0.316 Uiso calc R 1 . .
H H8C 0.3113 0.5525 0.4800 0.316 Uiso calc R 1 . .
C C9 0.0428(6) 0.2096(6) 0.4610(6) 0.126(4) Uani d . 1 . .
H H9A 0.0193 0.2193 0.4991 0.189 Uiso calc R 1 . .
H H9B 0.0286 0.1518 0.4405 0.189 Uiso calc R 1 . .
H H9C 0.0163 0.2500 0.4179 0.189 Uiso calc R 1 . .
C C10 0.1426(5) 0.2213(5) 0.5007(5) 0.085(2) Uani d . 1 . .
H H10A 0.1565 0.2793 0.5221 0.103 Uiso calc R 1 . .
H H10B 0.1688 0.1812 0.5450 0.103 Uiso calc R 1 . .
C C11 0.1841(4) 0.2070(5) 0.4452(4) 0.068(2) Uani d . 1 . .
H H11A 0.1623 0.2509 0.4039 0.081 Uiso calc R 1 . .
H H11B 0.1648 0.1513 0.4195 0.081 Uiso calc R 1 . .
C C12 0.2862(4) 0.2096(4) 0.4861(4) 0.0585(19) Uani d . 1 . .
H H12A 0.3049 0.2556 0.5253 0.070 Uiso calc R 1 . .
H H12B 0.3078 0.1557 0.5148 0.070 Uiso calc R 1 . .
C C13 0.2967(5) 0.1583(5) 0.3646(4) 0.071(2) Uani d . 1 . .
H H13A 0.2328 0.1691 0.3332 0.085 Uiso calc R 1 . .
H H13B 0.3258 0.1703 0.3305 0.085 Uiso calc R 1 . .
C C14 0.3083(5) 0.0645(5) 0.3845(4) 0.076(2) Uani d . 1 . .
H H14A 0.3719 0.0504 0.4115 0.092 Uiso calc R 1 . .
H H14B 0.2813 0.0505 0.4199 0.092 Uiso calc R 1 . .
C C15 0.2641(7) 0.0134(6) 0.3095(5) 0.120(4) Uani d . 1 . .
H H15A 0.2028 0.0340 0.2794 0.144 Uiso calc R 1 . .
H H15B 0.2960 0.0232 0.2773 0.144 Uiso calc R 1 . .
C C16 0.2618(7) -0.0797(7) 0.3230(6) 0.148(5) Uani d . 1 . .
H H16A 0.2315 -0.1087 0.2726 0.223 Uiso calc R 1 . .
H H16B 0.2301 -0.0901 0.3546 0.223 Uiso calc R 1 . .
H H16C 0.3222 -0.1012 0.3505 0.223 Uiso calc R 1 . .
C C17 0.5576(8) 0.7840(8) 0.8043(7) 0.176(6) Uani d . 1 . .
H H17A 0.5868 0.7288 0.8185 0.263 Uiso calc R 1 . .
H H17B 0.5938 0.8265 0.8424 0.263 Uiso calc R 1 . .
H H17C 0.5504 0.8000 0.7521 0.263 Uiso calc R 1 . .
C C18 0.4636(8) 0.7787(7) 0.8040(7) 0.141(4) Uani d . 1 . .
H H18A 0.4276 0.7353 0.7658 0.170 Uiso calc R 1 . .
H H18B 0.4712 0.7606 0.8564 0.170 Uiso calc R 1 . .
C C19 0.4140(6) 0.8633(5) 0.7832(5) 0.089(3) Uani d . 1 . .
H H19A 0.4505 0.9072 0.8206 0.107 Uiso calc R 1 . .
H H19B 0.4046 0.8807 0.7302 0.107 Uiso calc R 1 . .
C C20 0.3271(5) 0.8575(4) 0.7856(5) 0.078(2) Uani d . 1 . .
H H20A 0.3372 0.8384 0.8384 0.094 Uiso calc R 1 . .
H H20B 0.2911 0.8139 0.7477 0.094 Uiso calc R 1 . .
C C21 0.2545(5) 0.9748(4) 0.6845(5) 0.071(2) Uani d . 1 . .
H H21A 0.2243 1.0301 0.6770 0.085 Uiso calc R 1 . .
H H21B 0.3116 0.9850 0.6830 0.085 Uiso calc R 1 . .
C C22 0.1991(5) 0.9184(5) 0.6164(5) 0.086(2) Uani d . 1 . .
H H22A 0.1431 0.9040 0.6186 0.104 Uiso calc R 1 . .
H H22B 0.2312 0.8652 0.6190 0.104 Uiso calc R 1 . .
C C23 0.1789(7) 0.9655(6) 0.5384(6) 0.115(3) Uani d . 1 . .
H H23A 0.1562 1.0224 0.5416 0.138 Uiso calc R 1 . .
H H23B 0.2356 0.9737 0.5355 0.138 Uiso calc R 1 . .
C C24 0.1164(8) 0.9265(8) 0.4647(7) 0.166(5) Uani d . 1 . .
H H24A 0.1099 0.9628 0.4207 0.249 Uiso calc R 1 . .
H H24B 0.0589 0.9198 0.4652 0.249 Uiso calc R 1 . .
H H24C 0.1387 0.8710 0.4590 0.249 Uiso calc R 1 . .
C C25 0.3386(7) 1.1502(6) 0.9471(6) 0.127(4) Uani d . 1 . .
H H25A 0.3734 1.1972 0.9797 0.191 Uiso calc R 1 . .
H H25B 0.2897 1.1374 0.9599 0.191 Uiso calc R 1 . .
H H25C 0.3151 1.1660 0.8918 0.191 Uiso calc R 1 . .
C C26 0.3968(6) 1.0731(6) 0.9623(5) 0.096(3) Uani d . 1 . .
H H26A 0.4200 1.0575 1.0182 0.115 Uiso calc R 1 . .
H H26B 0.4478 1.0876 0.9520 0.115 Uiso calc R 1 . .
C C27 0.3496(6) 0.9970(5) 0.9126(5) 0.088(3) Uani d . 1 . .
H H27A 0.2946 0.9863 0.9177 0.106 Uiso calc R 1 . .
H H27B 0.3877 0.9464 0.9321 0.106 Uiso calc R 1 . .
C C28 0.3269(5) 1.0111(4) 0.8248(5) 0.067(2) Uani d . 1 . .
H H28A 0.2933 1.0646 0.8078 0.081 Uiso calc R 1 . .
H H28B 0.3829 1.0189 0.8208 0.081 Uiso calc R 1 . .
C C29 0.1874(5) 0.9230(5) 0.7726(5) 0.083(3) Uani d . 1 . .
H H29A 0.1562 0.8769 0.7356 0.099 Uiso calc R 1 A 1
H H29B 0.2027 0.9019 0.8260 0.099 Uiso calc R 1 A 1
C C30 0.1237(6) 0.9969(6) 0.7561(7) 0.114(3) Uani d PDU 0.500(16) B 1
H H30A 0.1183 1.0251 0.7077 0.137 Uiso calc PR 0.500(16) B 1
H H30B 0.1511 1.0382 0.7992 0.137 Uiso calc PR 0.500(16) B 1
C C31 0.0270(9) 0.9777(17) 0.7460(11) 0.127(8) Uani d PDU 0.500(16) B 1
H H31A -0.0148 1.0234 0.7172 0.152 Uiso calc PR 0.500(16) B 1
H H31B 0.0044 0.9231 0.7191 0.152 Uiso calc PR 0.500(16) B 1
C C32 0.0444(17) 0.9742(15) 0.8335(11) 0.136(9) Uani d PDU 0.500(16) B 1
H H32A -0.0102 0.9585 0.8366 0.205 Uiso calc PR 0.500(16) B 1
H H32B 0.0641 1.0298 0.8575 0.205 Uiso calc PR 0.500(16) B 1
H H32C 0.0902 0.9321 0.8613 0.205 Uiso calc PR 0.500(16) B 1
C C30' 0.1237(6) 0.9969(6) 0.7561(7) 0.114(3) Uani d PDU 0.500(16) B 2
H H30C 0.0942 1.0101 0.6994 0.137 Uiso calc PR 0.500(16) B 2
H H30D 0.1550 1.0481 0.7850 0.137 Uiso calc PR 0.500(16) B 2
C C32' -0.0040(13) 1.0404(12) 0.7878(14) 0.128(9) Uani d PDU 0.500(16) B 2
H H32D -0.0465 1.0203 0.8063 0.192 Uiso calc PR 0.500(16) B 2
H H32E -0.0358 1.0641 0.7352 0.192 Uiso calc PR 0.500(16) B 2
H H32F 0.0336 1.0841 0.8234 0.192 Uiso calc PR 0.500(16) B 2
C C31' 0.0545(15) 0.9649(13) 0.7856(18) 0.118(7) Uani d PDU 0.500(16) B 2
H H31C 0.0167 0.9204 0.7501 0.141 Uiso calc PR 0.500(16) B 2
H H31D 0.0861 0.9402 0.8386 0.141 Uiso calc PR 0.500(16) B 2

loop_
_atom_site_aniso_label
_atom_site_aniso_U_11
_atom_site_aniso_U_22
_atom_site_aniso_U_33
_atom_site_aniso_U_12
_atom_site_aniso_U_13
_atom_site_aniso_U_23
Zn1 0.0535(5) 0.0543(5) 0.0499(5) -0.0035(4) 0.0170(4) -0.0008(4)
Br1 0.0844(6) 0.0921(6) 0.0646(6) -0.0296(5) 0.0249(4) -0.0038(4)
Br2 0.0744(6) 0.0979(7) 0.0682(6) -0.0048(5) 0.0159(4) 0.0198(5)
Br3 0.0811(6) 0.0670(5) 0.1121(8) 0.0109(4) 0.0442(5) 0.0056(5)
Br4 0.0878(6) 0.0639(5) 0.0726(6) -0.0061(4) 0.0362(5) -0.0105(4)
N1 0.047(3) 0.073(4) 0.038(3) 0.001(3) 0.015(3) 0.007(3)
N2 0.067(4) 0.045(4) 0.090(5) -0.010(3) 0.037(4) 0.005(3)
C1 0.084(7) 0.153(10) 0.156(10) -0.011(6) 0.061(7) -0.017(8)
C2 0.062(5) 0.119(7) 0.100(7) 0.003(5) 0.038(5) 0.004(5)
C3 0.058(5) 0.106(6) 0.077(6) -0.003(4) 0.028(5) 0.003(5)
C4 0.043(4) 0.067(5) 0.049(4) -0.003(3) 0.008(3) 0.007(3)
C5 0.058(5) 0.078(6) 0.048(5) 0.000(4) 0.008(4) 0.014(4)
C6 0.083(6) 0.076(6) 0.102(7) -0.008(5) 0.022(5) 0.004(6)
C7 0.133(9) 0.069(7) 0.139(10) -0.003(6) 0.047(7) 0.019(7)
C8 0.32(2) 0.099(10) 0.189(15) -0.028(11) 0.089(14) -0.005(9)
C9 0.075(6) 0.169(10) 0.161(11) 0.020(6) 0.077(7) 0.033(8)
C10 0.083(6) 0.089(6) 0.094(7) 0.009(5) 0.048(5) 0.008(5)
C11 0.057(5) 0.087(6) 0.063(5) 0.010(4) 0.029(4) 0.006(4)
C12 0.054(4) 0.066(5) 0.051(5) 0.000(4) 0.019(4) 0.003(4)
C13 0.057(5) 0.108(7) 0.041(4) -0.006(4) 0.015(4) -0.007(4)
C14 0.082(6) 0.077(6) 0.061(5) 0.006(4) 0.024(4) -0.003(4)
C15 0.149(9) 0.104(8) 0.073(7) 0.001(7) 0.018(6) -0.018(6)
C16 0.183(11) 0.107(9) 0.114(9) 0.023(8) 0.027(8) -0.026(7)
C17 0.177(13) 0.215(14) 0.141(11) 0.101(11) 0.075(10) 0.013(9)
C18 0.162(11) 0.134(9) 0.145(11) 0.064(8) 0.082(9) 0.038(7)
C19 0.093(7) 0.074(6) 0.100(7) 0.017(5) 0.043(5) 0.006(5)
C20 0.088(6) 0.053(5) 0.104(7) 0.008(4) 0.052(5) 0.015(4)
C21 0.066(5) 0.059(5) 0.081(6) -0.014(4) 0.027(4) 0.000(4)
C22 0.072(6) 0.090(6) 0.101(7) -0.016(5) 0.041(5) -0.008(6)
C23 0.113(8) 0.131(9) 0.078(7) -0.041(6) 0.021(6) -0.011(6)
C24 0.158(11) 0.196(13) 0.118(10) -0.036(10) 0.038(9) -0.005(9)
C25 0.132(9) 0.119(9) 0.140(10) 0.000(7) 0.069(8) -0.035(7)
C26 0.099(7) 0.111(8) 0.080(7) 0.005(6) 0.042(5) 0.001(6)
C27 0.106(7) 0.079(6) 0.093(7) 0.002(5) 0.056(6) 0.003(5)
C28 0.082(5) 0.052(5) 0.076(6) -0.001(4) 0.042(5) 0.008(4)
C29 0.078(6) 0.065(5) 0.131(8) -0.013(4) 0.070(6) 0.002(5)
C30 0.091(5) 0.122(5) 0.147(6) -0.005(4) 0.068(4) -0.003(5)
C31 0.123(10) 0.134(10) 0.125(11) 0.006(8) 0.055(8) 0.008(8)
C32 0.134(12) 0.143(12) 0.136(12) -0.002(8) 0.063(9) 0.000(8)
C30' 0.091(5) 0.122(5) 0.147(6) -0.005(4) 0.068(4) -0.003(5)
C32' 0.119(11) 0.150(12) 0.131(12) 0.001(8) 0.070(8) 0.007(8)
C31' 0.109(9) 0.134(10) 0.126(10) 0.004(8) 0.067(8) 0.001(8)

loop_
_atom_type_symbol
_atom_type_description
_atom_type_scat_dispersion_real
_atom_type_scat_dispersion_imag
_atom_type_scat_source
C C 0.0033 0.0016 'International Tables Vol C Tables 4.2.6.8 and 6.1.1.4'
H H 0.0000 0.0000 'International Tables Vol C Tables 4.2.6.8 and 6.1.1.4'
N N 0.0061 0.0033 'International Tables Vol C Tables 4.2.6.8 and 6.1.1.4'
Br Br -0.2901 2.4595 'International Tables Vol C Tables 4.2.6.8 and 6.1.1.4'
Zn Zn 0.2839 1.4301 'International Tables Vol C Tables 4.2.6.8 and 6.1.1.4'

loop_
_geom_angle_atom_site_label_1
_geom_angle_atom_site_label_2
_geom_angle_atom_site_label_3
_geom_angle
_geom_angle_publ_flag
Br1 Zn1 Br2 111.42(4) y
Br1 Zn1 Br3 106.59(4) y
Br2 Zn1 Br3 110.10(4) y
Br1 Zn1 Br4 112.84(4) y
Br2 Zn1 Br4 107.59(4) y
Br3 Zn1 Br4 108.26(4) y
C12 N1 C13 110.2(5) ?
C12 N1 C4 107.2(5) ?
C13 N1 C4 110.6(5) ?
C12 N1 C5 110.1(5) ?
C13 N1 C5 107.7(5) ?
C4 N1 C5 111.2(5) ?
C29 N2 C28 110.8(6) ?
C29 N2 C21 110.9(6) ?
C28 N2 C21 106.1(5) ?
C29 N2 C20 107.2(5) ?
C28 N2 C20 110.4(6) ?
C21 N2 C20 111.5(6) ?
C2 C1 H1A 109.5 ?
C2 C1 H1B 109.5 ?
H1A C1 H1B 109.5 ?
C2 C1 H1C 109.5 ?
H1A C1 H1C 109.5 ?
H1B C1 H1C 109.5 ?
C3 C2 C1 114.0(8) ?
C3 C2 H2A 108.8 ?
C1 C2 H2A 108.8 ?
C3 C2 H2B 108.8 ?
C1 C2 H2B 108.8 ?
H2A C2 H2B 107.7 ?
C2 C3 C4 110.7(7) ?
C2 C3 H3A 109.5 ?
C4 C3 H3A 109.5 ?
C2 C3 H3B 109.5 ?
C4 C3 H3B 109.5 ?
H3A C3 H3B 108.1 ?
C3 C4 N1 115.6(5) ?
C3 C4 H4A 108.4 ?
N1 C4 H4A 108.4 ?
C3 C4 H4B 108.4 ?
N1 C4 H4B 108.4 ?
H4A C4 H4B 107.4 ?
C6 C5 N1 116.6(6) ?
C6 C5 H5A 108.1 ?
N1 C5 H5A 108.1 ?
C6 C5 H5B 108.1 ?
N1 C5 H5B 108.1 ?
H5A C5 H5B 107.3 ?
C5 C6 C7 108.8(8) ?
C5 C6 H6A 109.9 ?
C7 C6 H6A 109.9 ?
C5 C6 H6B 109.9 ?
C7 C6 H6B 109.9 ?
H6A C6 H6B 108.3 ?
C8 C7 C6 115.0(10) ?
C8 C7 H7A 108.5 ?
C6 C7 H7A 108.5 ?
C8 C7 H7B 108.5 ?
C6 C7 H7B 108.5 ?
H7A C7 H7B 107.5 ?
C7 C8 H8A 109.5 ?
C7 C8 H8B 109.5 ?
H8A C8 H8B 109.5 ?
C7 C8 H8C 109.5 ?
H8A C8 H8C 109.5 ?
H8B C8 H8C 109.5 ?
C10 C9 H9A 109.5 ?
C10 C9 H9B 109.5 ?
H9A C9 H9B 109.5 ?
C10 C9 H9C 109.5 ?
H9A C9 H9C 109.5 ?
H9B C9 H9C 109.5 ?
C11 C10 C9 112.6(7) ?
C11 C10 H10A 109.1 ?
C9 C10 H10A 109.1 ?
C11 C10 H10B 109.1 ?
C9 C10 H10B 109.1 ?
H10A C10 H10B 107.8 ?
C10 C11 C12 113.5(6) ?
C10 C11 H11A 108.9 ?
C12 C11 H11A 108.9 ?
C10 C11 H11B 108.9 ?
C12 C11 H11B 108.9 ?
H11A C11 H11B 107.7 ?
N1 C12 C11 116.2(5) ?
N1 C12 H12A 108.2 ?
C11 C12 H12A 108.2 ?
N1 C12 H12B 108.2 ?
C11 C12 H12B 108.2 ?
H12A C12 H12B 107.4 ?
C14 C13 N1 118.4(6) ?
C14 C13 H13A 107.7 ?
N1 C13 H13A 107.7 ?
C14 C13 H13B 107.7 ?
N1 C13 H13B 107.7 ?
H13A C13 H13B 107.1 ?
C15 C14 C13 109.1(7) ?
C15 C14 H14A 109.9 ?
C13 C14 H14A 109.9 ?
C15 C14 H14B 109.9 ?
C13 C14 H14B 109.9 ?
H14A C14 H14B 108.3 ?
C16 C15 C14 113.6(8) ?
C16 C15 H15A 108.9 ?
C14 C15 H15A 108.9 ?
C16 C15 H15B 108.9 ?
C14 C15 H15B 108.9 ?
H15A C15 H15B 107.7 ?
C15 C16 H16A 109.5 ?
C15 C16 H16B 109.5 ?
H16A C16 H16B 109.5 ?
C15 C16 H16C 109.5 ?
H16A C16 H16C 109.5 ?
H16B C16 H16C 109.5 ?
C18 C17 H17A 109.5 ?
C18 C17 H17B 109.5 ?
H17A C17 H17B 109.5 ?
C18 C17 H17C 109.5 ?
H17A C17 H17C 109.5 ?
H17B C17 H17C 109.5 ?
C19 C18 C17 112.7(9) ?
C19 C18 H18A 109.1 ?
C17 C18 H18A 109.1 ?
C19 C18 H18B 109.1 ?
C17 C18 H18B 109.1 ?
H18A C18 H18B 107.8 ?
C20 C19 C18 111.7(8) ?
C20 C19 H19A 109.3 ?
C18 C19 H19A 109.3 ?
C20 C19 H19B 109.3 ?
C18 C19 H19B 109.3 ?
H19A C19 H19B 107.9 ?
C19 C20 N2 114.9(6) ?
C19 C20 H20A 108.6 ?
N2 C20 H20A 108.6 ?
C19 C20 H20B 108.6 ?
N2 C20 H20B 108.6 ?
H20A C20 H20B 107.5 ?
C22 C21 N2 116.2(6) ?
C22 C21 H21A 108.2 ?
N2 C21 H21A 108.2 ?
C22 C21 H21B 108.2 ?
N2 C21 H21B 108.2 ?
H21A C21 H21B 107.4 ?
C21 C22 C23 109.2(7) ?
C21 C22 H22A 109.8 ?
C23 C22 H22A 109.8 ?
C21 C22 H22B 109.8 ?
C23 C22 H22B 109.8 ?
H22A C22 H22B 108.3 ?
C24 C23 C22 118.2(9) ?
C24 C23 H23A 107.8 ?
C22 C23 H23A 107.8 ?
C24 C23 H23B 107.8 ?
C22 C23 H23B 107.8 ?
H23A C23 H23B 107.1 ?
C23 C24 H24A 109.5 ?
C23 C24 H24B 109.5 ?
H24A C24 H24B 109.5 ?
C23 C24 H24C 109.5 ?
H24A C24 H24C 109.5 ?
H24B C24 H24C 109.5 ?
C26 C25 H25A 109.5 ?
C26 C25 H25B 109.5 ?
H25A C25 H25B 109.5 ?
C26 C25 H25C 109.5 ?
H25A C25 H25C 109.5 ?
H25B C25 H25C 109.5 ?
C25 C26 C27 113.7(8) ?
C25 C26 H26A 108.8 ?
C27 C26 H26A 108.8 ?
C25 C26 H26B 108.8 ?
C27 C26 H26B 108.8 ?
H26A C26 H26B 107.7 ?
C26 C27 C28 111.6(7) ?
C26 C27 H27A 109.3 ?
C28 C27 H27A 109.3 ?
C26 C27 H27B 109.3 ?
C28 C27 H27B 109.3 ?
H27A C27 H27B 108.0 ?
N2 C28 C27 117.3(6) ?
N2 C28 H28A 108.0 ?
C27 C28 H28A 108.0 ?
N2 C28 H28B 108.0 ?
C27 C28 H28B 108.0 ?
H28A C28 H28B 107.2 ?
C30 C29 N2 116.4(6) ?
C30 C29 H29A 108.2 ?
N2 C29 H29A 108.2 ?
C30 C29 H29B 108.2 ?
N2 C29 H29B 108.2 ?
H29A C29 H29B 107.3 ?
C29 C30 C31 118.2(12) ?
C29 C30 H30A 107.8 ?
C31 C30 H30A 107.8 ?
C29 C30 H30B 107.8 ?
C31 C30 H30B 107.8 ?
H30A C30 H30B 107.1 ?
C32 C31 C30 100.3(14) ?
C32 C31 H31A 111.7 ?
C30 C31 H31A 111.7 ?
C32 C31 H31B 111.7 ?
C30 C31 H31B 111.7 ?
H31A C31 H31B 109.5 ?
C31 C32 H32A 109.5 ?
C31 C32 H32B 109.5 ?
H32A C32 H32B 109.5 ?
C31 C32 H32C 109.5 ?
H32A C32 H32C 109.5 ?
H32B C32 H32C 109.5 ?
C31' C32' H32D 109.5 ?
C31' C32' H32E 109.5 ?
H32D C32' H32E 109.5 ?
C31' C32' H32F 109.5 ?
H32D C32' H32F 109.5 ?
H32E C32' H32F 109.5 ?
C32' C31' H31C 109.7 ?
C32' C31' H31D 109.7 ?
H31C C31' H31D 108.2 ?

loop_
_geom_bond_atom_site_label_1
_geom_bond_atom_site_label_2
_geom_bond_distance
_geom_bond_publ_flag
Zn1 Br1 2.3986(11) y
Zn1 Br2 2.4014(11) y
Zn1 Br3 2.4082(11) y
Zn1 Br4 2.4162(11) y
N1 C12 1.507(8) ?
N1 C13 1.516(8) ?
N1 C4 1.524(7) ?
N1 C5 1.526(8) ?
N2 C29 1.502(8) ?
N2 C28 1.509(8) ?
N2 C21 1.515(9) ?
N2 C20 1.522(8) ?
C1 C2 1.490(11) ?
C1 H1A 0.9600 ?
C1 H1B 0.9600 ?
C1 H1C 0.9600 ?
C2 C3 1.483(9) ?
C2 H2A 0.9700 ?
C2 H2B 0.9700 ?
C3 C4 1.503(9) ?
C3 H3A 0.9700 ?
C3 H3B 0.9700 ?
C4 H4A 0.9700 ?
C4 H4B 0.9700 ?
C5 C6 1.495(10) ?
C5 H5A 0.9700 ?
C5 H5B 0.9700 ?
C6 C7 1.523(11) ?
C6 H6A 0.9700 ?
C6 H6B 0.9700 ?
C7 C8 1.414(13) ?
C7 H7A 0.9700 ?
C7 H7B 0.9700 ?
C8 H8A 0.9600 ?
C8 H8B 0.9600 ?
C8 H8C 0.9600 ?
C9 C10 1.492(10) ?
C9 H9A 0.9600 ?
C9 H9B 0.9600 ?
C9 H9C 0.9600 ?
C10 C11 1.489(9) ?
C10 H10A 0.9700 ?
C10 H10B 0.9700 ?
C11 C12 1.515(8) ?
C11 H11A 0.9700 ?
C11 H11B 0.9700 ?
C12 H12A 0.9700 ?
C12 H12B 0.9700 ?
C13 C14 1.492(9) ?
C13 H13A 0.9700 ?
C13 H13B 0.9700 ?
C14 C15 1.490(10) ?
C14 H14A 0.9700 ?
C14 H14B 0.9700 ?
C15 C16 1.467(11) ?
C15 H15A 0.9700 ?
C15 H15B 0.9700 ?
C16 H16A 0.9600 ?
C16 H16B 0.9600 ?
C16 H16C 0.9600 ?
C17 C18 1.555(13) ?
C17 H17A 0.9600 ?
C17 H17B 0.9600 ?
C17 H17C 0.9600 ?
C18 C19 1.503(11) ?
C18 H18A 0.9700 ?
C18 H18B 0.9700 ?
C19 C20 1.459(10) ?
C19 H19A 0.9700 ?
C19 H19B 0.9700 ?
C20 H20A 0.9700 ?
C20 H20B 0.9700 ?
C21 C22 1.481(9) ?
C21 H21A 0.9700 ?
C21 H21B 0.9700 ?
C22 C23 1.526(11) ?
C22 H22A 0.9700 ?
C22 H22B 0.9700 ?
C23 C24 1.440(12) ?
C23 H23A 0.9700 ?
C23 H23B 0.9700 ?
C24 H24A 0.9600 ?
C24 H24B 0.9600 ?
C24 H24C 0.9600 ?
C25 C26 1.480(11) ?
C25 H25A 0.9600 ?
C25 H25B 0.9600 ?
C25 H25C 0.9600 ?
C26 C27 1.489(10) ?
C26 H26A 0.9700 ?
C26 H26B 0.9700 ?
C27 C28 1.527(10) ?
C27 H27A 0.9700 ?
C27 H27B 0.9700 ?
C28 H28A 0.9700 ?
C28 H28B 0.9700 ?
C29 C30 1.493(10) ?
C29 H29A 0.9700 ?
C29 H29B 0.9700 ?
C30 C31 1.555(9) ?
C30 H30A 0.9700 ?
C30 H30B 0.9700 ?
C31 C32 1.528(10) ?
C31 H31A 0.9700 ?
C31 H31B 0.9700 ?
C32 H32A 0.9600 ?
C32 H32B 0.9600 ?
C32 H32C 0.9600 ?
C32' C31' 1.529(10) ?
C32' H32D 0.9600 ?
C32' H32E 0.9600 ?
C32' H32F 0.9600 ?
C31' H31C 0.9700 ?
C31' H31D 0.9700 ?

loop_
_geom_torsion_atom_site_label_1
_geom_torsion_atom_site_label_2
_geom_torsion_atom_site_label_3
_geom_torsion_atom_site_label_4
_geom_torsion
C1 C2 C3 C4 -176.0(7)
C2 C3 C4 N1 -175.5(6)
C12 N1 C4 C3 -177.3(6)
C13 N1 C4 C3 62.6(7)
C5 N1 C4 C3 -56.9(8)
C12 N1 C5 C6 57.0(7)
C13 N1 C5 C6 177.1(6)
C4 N1 C5 C6 -61.6(8)
N1 C5 C6 C7 170.2(7)
C5 C6 C7 C8 -178.8(10)
C9 C10 C11 C12 -174.1(7)
C13 N1 C12 C11 -51.8(7)
C4 N1 C12 C11 -172.1(6)
C5 N1 C12 C11 66.8(7)
C10 C11 C12 N1 -162.0(6)
C12 N1 C13 C14 -59.8(8)
C4 N1 C13 C14 58.6(8)
C5 N1 C13 C14 -179.8(6)
N1 C13 C14 C15 176.5(7)
C13 C14 C15 C16 -172.9(8)
C17 C18 C19 C20 -178.4(8)
C18 C19 C20 N2 178.9(7)
C29 N2 C20 C19 -179.6(7)
C28 N2 C20 C19 -58.8(9)
C21 N2 C20 C19 58.9(9)
C29 N2 C21 C22 -57.2(8)
C28 N2 C21 C22 -177.6(6)
C20 N2 C21 C22 62.2(8)
N2 C21 C22 C23 174.6(7)
C21 C22 C23 C24 -172.3(9)
C25 C26 C27 C28 69.3(10)
C29 N2 C28 C27 55.2(8)
C21 N2 C28 C27 175.6(7)
C20 N2 C28 C27 -63.4(8)
C26 C27 C28 N2 -176.2(6)
C28 N2 C29 C30 59.6(9)
C21 N2 C29 C30 -57.9(9)
C20 N2 C29 C30 -179.9(8)
N2 C29 C30 C31 169.0(10)
C29 C30 C31 C32 82(2)
